data_7045836
loop_
_publ_author_name
'Sanchez-Perez, Clara'
'Knapp, Caroline E.'
'Karjalainen, Minna M.'
'Oilunkaniemi, Raija'
'Carmalt, Claire J.'
'Laitinen, Risto S.'

_publ_section_title
;
 Macrocycles containing 1,1'-ferrocenyldiselenolato ligands on group 4
 metallocenes.
;
_journal_issue 15
_journal_name_full 'Dalton transactions (Cambridge, England : 2003)'
_journal_page_first 5415
_journal_page_last 5421
_journal_paper_doi 10.1039/c8dt00300a
_journal_volume 47
_journal_year 2018
_chemical_formula_sum 'C41.91 H39.81 Cl3.81 Fe2 Hf2 Se4'
_chemical_formula_weight 1462.90
_chemical_name_systematic Bis(1,1'-ferrocenyldiselenolato)bis{bis(cyclopentadienyl)hafnium}
_chemical_properties_physical Air-sensitive,Moisture-sensitive
_space_group_crystal_system monoclinic
_space_group_IT_number 14
_space_group_name_Hall '-P 2ybc'
_space_group_name_H-M_alt 'P 1 21/c 1'
_symmetry_space_group_name_Hall '-P 2ybc'
_symmetry_space_group_name_H-M 'P 1 21/c 1'
_atom_sites_solution_hydrogens geom
_atom_sites_solution_primary direct
_atom_sites_solution_secondary difmap
_audit_creation_method SHELXL-2016/6
_audit_update_record
;
2017-12-12 deposited with the CCDC.
2018-03-12 downloaded from the CCDC.
;
_cell_angle_alpha 90
_cell_angle_beta 94.37(3)
_cell_angle_gamma 90
_cell_formula_units_Z 4
_cell_length_a 11.648(2)
_cell_length_b 23.329(5)
_cell_length_c 15.788(3)
_cell_measurement_reflns_used 8227
_cell_measurement_temperature 155(2)
_cell_measurement_theta_max 73.4250
_cell_measurement_theta_min 3.3650
_cell_volume 4277.7(14)
_computing_cell_refinement
;
CrysAlisPro, Agilent Technologies,
Version 1.171.37.35 (release 13-08-2014 CrysAlis171 .NET)
(compiled Aug 13 2014,18:06:01)
;
_computing_data_collection
;
CrysAlisPro, Agilent Technologies,
Version 1.171.37.35 (release 13-08-2014 CrysAlis171 .NET)
(compiled Aug 13 2014,18:06:01)
;
_computing_data_reduction
;
CrysAlisPro, Agilent Technologies,
Version 1.171.37.35 (release 13-08-2014 CrysAlis171 .NET)
(compiled Aug 13 2014,18:06:01)
;
_computing_molecular_graphics 'DIAMOND (Brandenburg, 2006)'
_computing_publication_material 'WinGX (Farrugia, 1999)'
_computing_structure_refinement 'SHELXL-2016/6 (Sheldrick, 2016)'
_computing_structure_solution 'SHELXS-2016/6 (Sheldrick, 2016)'
_diffrn_ambient_temperature 155(2)
_diffrn_measured_fraction_theta_full 1.000
_diffrn_measured_fraction_theta_max 0.993
_diffrn_measurement_device_type 'SuperNova, Dual, Cu at zero, Atlas'
_diffrn_measurement_method '\w scans'
_diffrn_radiation_type CuK\a
_diffrn_radiation_wavelength 1.54184
_diffrn_reflns_av_R_equivalents 0.0500
_diffrn_reflns_av_unetI/netI 0.0221
_diffrn_reflns_Laue_measured_fraction_full 1.000
_diffrn_reflns_Laue_measured_fraction_max 0.993
_diffrn_reflns_limit_h_max 14
_diffrn_reflns_limit_h_min -14
_diffrn_reflns_limit_k_max 28
_diffrn_reflns_limit_k_min -28
_diffrn_reflns_limit_l_max 19
_diffrn_reflns_limit_l_min -19
_diffrn_reflns_number 71499
_diffrn_reflns_point_group_measured_fraction_full 1.000
_diffrn_reflns_point_group_measured_fraction_max 0.993
_diffrn_reflns_theta_full 67.684
_diffrn_reflns_theta_max 73.730
_diffrn_reflns_theta_min 3.387
_diffrn_source 'sealed X-ray tube'
_exptl_absorpt_coefficient_mu 20.344
_exptl_absorpt_correction_T_max 1.00000
_exptl_absorpt_correction_T_min 0.40895
_exptl_absorpt_correction_type multi-scan
_exptl_absorpt_process_details
;
CrysAlisPro, Agilent Technologies,
Version 1.171.37.35 (release 13-08-2014 CrysAlis171 .NET)
(compiled Aug 13 2014,18:06:01)
Empirical absorption correction using spherical harmonics,
 implemented in SCALE3 ABSPACK scaling algorithm.
;
_exptl_crystal_colour orange-red
_exptl_crystal_density_diffrn 2.272
_exptl_crystal_description block
_exptl_crystal_F_000 2752
_exptl_crystal_recrystallization_method 'Re-crystallisation from solvent: dichloromethane'
_exptl_crystal_size_max 0.050
_exptl_crystal_size_mid 0.050
_exptl_crystal_size_min 0.050
_refine_diff_density_max 1.893
_refine_diff_density_min -1.480
_refine_diff_density_rms 0.168
_refine_ls_extinction_method none
_refine_ls_goodness_of_fit_ref 1.059
_refine_ls_hydrogen_treatment constr
_refine_ls_matrix_type full
_refine_ls_number_parameters 496
_refine_ls_number_reflns 8598
_refine_ls_number_restraints 9
_refine_ls_restrained_S_all 1.077
_refine_ls_R_factor_all 0.0344
_refine_ls_R_factor_gt 0.0326
_refine_ls_shift/su_max 0.004
_refine_ls_shift/su_mean 0.000
_refine_ls_structure_factor_coef Fsqd
_refine_ls_weighting_details 'w=1/[\s^2^(Fo^2^)+(0.0488P)^2^+17.4514P] where P=(Fo^2^+2Fc^2^)/3'
_refine_ls_weighting_scheme calc
_refine_ls_wR_factor_gt 0.0829
_refine_ls_wR_factor_ref 0.0840
_reflns_Friedel_coverage 0.000
_reflns_number_gt 8227
_reflns_number_total 8598
_reflns_threshold_expression 'I > 2\s(I)'
_cod_data_source_file c8dt00300a2.cif
_cod_data_source_block cmpd3
_cod_depositor_comments 'Adding full bibliography for 7045833--7045836.cif.'
_cod_original_cell_volume 4277.5(14)
_cod_database_code 7045836
_shelx_shelxl_version_number 2016/6
_shelx_space_group_comment
;
The symmetry employed for this shelxl refinement is uniquely defined
by the following loop, which should always be used as a source of
symmetry information in preference to the above space-group names.
They are only intended as comments.
;
_shelx_estimated_absorpt_t_min 0.429
_shelx_estimated_absorpt_t_max 0.429

loop_
_space_group_symop_operation_xyz
'x, y, z'
'-x, y+1/2, -z+1/2'
'-x, -y, -z'
'x, -y-1/2, z-1/2'

loop_
_atom_site_label
_atom_site_type_symbol
_atom_site_fract_x
_atom_site_fract_y
_atom_site_fract_z
_atom_site_U_iso_or_equiv
_atom_site_adp_type
_atom_site_occupancy
_atom_site_site_symmetry_order
_atom_site_calc_flag
_atom_site_refinement_flags_posn
_atom_site_refinement_flags_adp
_atom_site_refinement_flags_occupancy
_atom_site_disorder_assembly
_atom_site_disorder_group
Hf1 Hf 1.00873(2) 0.76382(2) 0.77524(2) 0.01074(6) Uani 1 1 d . . . . .
Hf2 Hf 0.46321(2) 0.46939(2) 0.74406(2) 0.01350(7) Uani 1 1 d . . . . .
Se1 Se 1.04462(4) 0.65375(2) 0.75643(3) 0.01767(11) Uani 1 1 d . . . . .
Se2 Se 0.58850(4) 0.50944(2) 0.62646(3) 0.01758(10) Uani 1 1 d . . . . .
Se3 Se 0.78459(4) 0.77030(2) 0.77470(3) 0.01720(10) Uani 1 1 d . . . . .
Se4 Se 0.52256(4) 0.53748(2) 0.87280(3) 0.01760(10) Uani 1 1 d . . . . .
Fe1 Fe 0.87632(6) 0.55435(3) 0.64168(4) 0.01263(14) Uani 1 1 d . . . . .
Fe2 Fe 0.59507(6) 0.68250(3) 0.87437(5) 0.01441(14) Uani 1 1 d . . . . .
Cl3 Cl 0.4107(2) 0.64160(10) 0.50307(13) 0.0726(6) Uani 1 1 d . . . . .
Cl4 Cl 0.37891(15) 0.75892(7) 0.56245(11) 0.0493(4) Uani 1 1 d . . . . .
C111 C 0.9625(4) 0.63032(18) 0.6522(3) 0.0179(9) Uani 1 1 d . . . . .
C112 C 1.0079(5) 0.5960(2) 0.5885(3) 0.0243(10) Uani 1 1 d . . . . .
H112 H 1.085345 0.583420 0.587426 0.029 Uiso 1 1 calc R U . . .
C113 C 0.9155(5) 0.5839(2) 0.5261(3) 0.0273(11) Uani 1 1 d . . . . .
H113 H 0.920640 0.561265 0.476517 0.033 Uiso 1 1 calc R U . . .
C114 C 0.8156(5) 0.6113(2) 0.5509(3) 0.0266(11) Uani 1 1 d . . . . .
H114 H 0.742028 0.610604 0.520537 0.032 Uiso 1 1 calc R U . . .
C115 C 0.8434(4) 0.64032(18) 0.6292(3) 0.0210(10) Uani 1 1 d . . . . .
H115 H 0.792154 0.662224 0.660288 0.025 Uiso 1 1 calc R U . . .
C121 C 0.7453(4) 0.49988(18) 0.6696(3) 0.0155(8) Uani 1 1 d . . . . .
C122 C 0.7979(4) 0.52489(19) 0.7455(3) 0.0181(9) Uani 1 1 d . . . . .
H122 H 0.760572 0.547544 0.785170 0.022 Uiso 1 1 calc R U . . .
C123 C 0.9174(4) 0.5096(2) 0.7509(3) 0.0214(10) Uani 1 1 d . . . . .
H123 H 0.973001 0.520060 0.795362 0.026 Uiso 1 1 calc R U . . .
C124 C 0.9389(4) 0.47602(19) 0.6787(3) 0.0225(10) Uani 1 1 d . . . . .
H124 H 1.010966 0.460321 0.666319 0.027 Uiso 1 1 calc R U . . .
C125 C 0.8323(4) 0.47013(17) 0.6279(3) 0.0189(9) Uani 1 1 d . . . . .
H125 H 0.821424 0.449978 0.575573 0.023 Uiso 1 1 calc R U . . .
C211 C 0.7442(4) 0.72834(18) 0.8721(3) 0.0154(8) Uani 1 1 d . . . . .
C212 C 0.7688(4) 0.6694(2) 0.8903(3) 0.0205(9) Uani 1 1 d . . . . .
H212 H 0.812264 0.644468 0.857517 0.025 Uiso 1 1 calc R U . . .
C213 C 0.7170(4) 0.6548(2) 0.9655(3) 0.0267(11) Uani 1 1 d . . . . .
H213 H 0.719509 0.618137 0.991832 0.032 Uiso 1 1 calc R U . . .
C214 C 0.6605(4) 0.7042(2) 0.9952(3) 0.0263(11) Uani 1 1 d . . . . .
H214 H 0.619279 0.706403 1.044754 0.032 Uiso 1 1 calc R U . . .
C215 C 0.6769(4) 0.7498(2) 0.9371(3) 0.0215(9) Uani 1 1 d . . . . .
H215 H 0.648160 0.787737 0.940970 0.026 Uiso 1 1 calc R U . . .
C221 C 0.4927(4) 0.61451(19) 0.8353(3) 0.0180(9) Uani 1 1 d . . . . .
C222 C 0.4283(4) 0.6558(2) 0.8789(3) 0.0213(9) Uani 1 1 d . . . . .
H222 H 0.389166 0.649171 0.928658 0.026 Uiso 1 1 calc R U . . .
C223 C 0.4335(4) 0.7087(2) 0.8341(4) 0.0276(11) Uani 1 1 d . . . . .
H223 H 0.398330 0.743722 0.848890 0.033 Uiso 1 1 calc R U . . .
C224 C 0.5003(4) 0.7001(2) 0.7636(3) 0.0262(11) Uani 1 1 d . . . . .
H224 H 0.517317 0.728303 0.723010 0.031 Uiso 1 1 calc R U . . .
C225 C 0.5373(4) 0.6422(2) 0.7643(3) 0.0196(9) Uani 1 1 d . . . . .
H225 H 0.583723 0.624906 0.724445 0.024 Uiso 1 1 calc R U . . .
C311 C 0.9926(4) 0.7854(2) 0.9282(3) 0.0196(9) Uani 1 1 d . . . . .
H311 H 0.919974 0.794715 0.948190 0.023 Uiso 1 1 calc R U . . .
C312 C 1.0702(4) 0.82418(19) 0.8965(3) 0.0219(10) Uani 1 1 d . . . . .
H312 H 1.058702 0.864312 0.890182 0.026 Uiso 1 1 calc R U . . .
C313 C 1.1683(4) 0.7935(2) 0.8755(3) 0.0222(10) Uani 1 1 d . . . . .
H313 H 1.234810 0.809316 0.853102 0.027 Uiso 1 1 calc R U . . .
C314 C 1.1502(4) 0.7355(2) 0.8938(3) 0.0208(10) Uani 1 1 d . . . . .
H314 H 1.202672 0.705130 0.886111 0.025 Uiso 1 1 calc R U . . .
C315 C 1.0410(4) 0.73003(19) 0.9254(3) 0.0191(9) Uani 1 1 d . . . . .
H315 H 1.006157 0.695351 0.941772 0.023 Uiso 1 1 calc R U . . .
C321 C 1.0613(4) 0.7648(2) 0.6268(3) 0.0224(10) Uani 1 1 d . . . . .
H321 H 1.082999 0.729821 0.601531 0.027 Uiso 1 1 calc R U . . .
C322 C 0.9507(5) 0.7870(2) 0.6236(3) 0.0279(11) Uani 1 1 d . . . . .
H322 H 0.883570 0.769831 0.596549 0.033 Uiso 1 1 calc R U . . .
C323 C 0.9558(6) 0.8396(2) 0.6676(4) 0.0369(14) Uani 1 1 d . . . . .
H323 H 0.892446 0.864281 0.674965 0.044 Uiso 1 1 calc R U . . .
C324 C 1.0701(6) 0.8493(2) 0.6985(4) 0.0340(13) Uani 1 1 d . . . . .
H324 H 1.097806 0.881642 0.730478 0.041 Uiso 1 1 calc R U . . .
C325 C 1.1366(4) 0.8026(2) 0.6737(3) 0.0247(10) Uani 1 1 d . . . . .
H325 H 1.216999 0.797458 0.686244 0.030 Uiso 1 1 calc R U . . .
C411 C 0.6233(4) 0.4130(2) 0.8184(4) 0.0270(11) Uani 1 1 d . . . . .
H411 H 0.692466 0.432101 0.837644 0.032 Uiso 1 1 calc R U . . .
C412 C 0.5264(5) 0.4048(2) 0.8656(3) 0.0275(11) Uani 1 1 d . . . . .
H412 H 0.518892 0.417011 0.922313 0.033 Uiso 1 1 calc R U . . .
C413 C 0.4436(5) 0.3755(2) 0.8138(4) 0.0275(11) Uani 1 1 d . . . . .
H413 H 0.369590 0.364465 0.829246 0.033 Uiso 1 1 calc R U . . .
C414 C 0.4876(5) 0.36513(19) 0.7353(3) 0.0271(11) Uani 1 1 d . . . . .
H414 H 0.448720 0.345931 0.688455 0.033 Uiso 1 1 calc R U . . .
C415 C 0.5995(5) 0.3880(2) 0.7379(4) 0.0278(11) Uani 1 1 d . . . . .
H415 H 0.649886 0.386843 0.693304 0.033 Uiso 1 1 calc R U . . .
C421 C 0.3273(4) 0.5353(2) 0.6628(5) 0.0392(16) Uani 1 1 d . . . . .
H421 H 0.356364 0.570237 0.642246 0.047 Uiso 1 1 calc R U . . .
C422 C 0.2838(5) 0.5279(2) 0.7403(4) 0.0370(14) Uani 1 1 d . . . . .
H422 H 0.276013 0.556672 0.782116 0.044 Uiso 1 1 calc R U . . .
C423 C 0.2530(4) 0.4700(3) 0.7466(4) 0.0320(12) Uani 1 1 d . . . . .
H423 H 0.221955 0.452536 0.794139 0.038 Uiso 1 1 calc R U . . .
C424 C 0.2757(4) 0.4422(2) 0.6705(4) 0.0289(11) Uani 1 1 d . . . . .
H424 H 0.261690 0.402952 0.657213 0.035 Uiso 1 1 calc R U . . .
C425 C 0.3222(4) 0.4826(3) 0.6183(4) 0.0326(12) Uani 1 1 d . . . . .
H425 H 0.346239 0.476137 0.562984 0.039 Uiso 1 1 calc R U . . .
Cl1A Cl 0.8408(5) 0.4032(3) 0.9894(4) 0.0467(7) Uani 0.404(9) 1 d D . P A 1
C1A C 0.7733(10) 0.4670(5) 1.0254(11) 0.0467(7) Uani 0.404(9) 1 d D . P A 1
H1AA H 0.716327 0.480577 0.980056 0.056 Uiso 0.404(9) 1 calc R U P A 1
H1BA H 0.730903 0.457389 1.075534 0.056 Uiso 0.404(9) 1 calc R U P A 1
Cl2A Cl 0.8719(8) 0.5241(3) 1.0533(7) 0.0467(7) Uani 0.404(9) 1 d D . P A 1
Cl1B Cl 0.8391(13) 0.4187(5) 1.0482(12) 0.0467(7) Uani 0.146(7) 1 d D . P B 2
C1B C 0.792(2) 0.4884(8) 1.011(3) 0.0467(7) Uani 0.146(7) 1 d D . P B 2
H1AB H 0.721119 0.498551 1.038915 0.056 Uiso 0.146(7) 1 calc R U P B 2
H1BB H 0.769845 0.485663 0.949106 0.056 Uiso 0.146(7) 1 calc R U P B 2
Cl2B Cl 0.8936(13) 0.5461(5) 1.0281(11) 0.0467(7) Uani 0.146(7) 1 d D . P B 2
Cl1C Cl 0.8201(7) 0.4116(3) 1.0154(7) 0.0467(7) Uani 0.355(9) 1 d D . P C 3
C1C C 0.8124(17) 0.4843(4) 0.9820(10) 0.0467(7) Uani 0.355(9) 1 d D . P C 3
H1AC H 0.843366 0.486968 0.925435 0.056 Uiso 0.355(9) 1 calc R U P C 3
H1BC H 0.730304 0.495638 0.975102 0.056 Uiso 0.355(9) 1 calc R U P C 3
Cl2C Cl 0.8869(9) 0.5342(4) 1.0507(9) 0.0467(7) Uani 0.355(9) 1 d D . P C 3
C2 C 0.3300(6) 0.6885(3) 0.5674(4) 0.0410(14) Uani 1 1 d . . . . .
H2A H 0.247473 0.687002 0.547313 0.049 Uiso 1 1 calc R U . . .
H2B H 0.337734 0.675215 0.627120 0.049 Uiso 1 1 calc R U . . .

loop_
_atom_site_aniso_label
_atom_site_aniso_U_11
_atom_site_aniso_U_22
_atom_site_aniso_U_33
_atom_site_aniso_U_23
_atom_site_aniso_U_13
_atom_site_aniso_U_12
Hf1 0.01180(11) 0.00945(10) 0.01112(11) -0.00104(7) 0.00190(8) -0.00057(7)
Hf2 0.01045(11) 0.01110(10) 0.01869(12) -0.00023(7) -0.00045(8) -0.00139(7)
Se1 0.0195(2) 0.0115(2) 0.0210(2) -0.00423(16) -0.00500(19) 0.00189(16)
Se2 0.0142(2) 0.0207(2) 0.0177(2) 0.00059(17) 0.00070(18) -0.00084(17)
Se3 0.0130(2) 0.0170(2) 0.0216(2) 0.00351(17) 0.00166(18) 0.00306(16)
Se4 0.0204(2) 0.0141(2) 0.0183(2) -0.00120(16) 0.00085(18) -0.00140(17)
Fe1 0.0142(3) 0.0097(3) 0.0140(3) -0.0015(2) 0.0016(3) -0.0028(2)
Fe2 0.0101(3) 0.0128(3) 0.0203(4) -0.0005(3) 0.0007(3) -0.0009(2)
Cl3 0.0912(16) 0.0739(13) 0.0534(11) 0.0133(9) 0.0104(10) 0.0430(12)
Cl4 0.0481(9) 0.0523(9) 0.0470(9) 0.0204(7) -0.0006(7) -0.0064(7)
C111 0.022(2) 0.0135(19) 0.018(2) -0.0004(16) -0.0019(18) -0.0051(17)
C112 0.030(3) 0.022(2) 0.022(2) -0.0025(18) 0.010(2) -0.0111(19)
C113 0.045(3) 0.025(2) 0.013(2) -0.0026(18) 0.006(2) -0.017(2)
C114 0.038(3) 0.018(2) 0.021(2) 0.0065(18) -0.013(2) -0.010(2)
C115 0.026(2) 0.0112(19) 0.025(2) 0.0003(17) -0.0064(19) 0.0004(17)
C121 0.014(2) 0.0130(18) 0.020(2) 0.0023(16) 0.0044(17) -0.0024(16)
C122 0.017(2) 0.020(2) 0.017(2) 0.0034(17) 0.0009(17) -0.0030(17)
C123 0.019(2) 0.023(2) 0.021(2) 0.0081(18) -0.0044(18) -0.0041(18)
C124 0.017(2) 0.014(2) 0.036(3) 0.0043(19) 0.002(2) 0.0024(17)
C125 0.021(2) 0.0090(19) 0.027(2) -0.0028(16) 0.0043(19) -0.0024(16)
C211 0.0102(19) 0.017(2) 0.019(2) 0.0007(16) 0.0025(16) -0.0005(15)
C212 0.010(2) 0.020(2) 0.032(3) 0.0028(18) 0.0012(18) 0.0007(16)
C213 0.020(2) 0.024(2) 0.034(3) 0.011(2) -0.010(2) -0.0055(19)
C214 0.024(2) 0.037(3) 0.017(2) 0.002(2) 0.0002(19) -0.009(2)
C215 0.019(2) 0.021(2) 0.024(2) -0.0062(19) 0.0021(19) -0.0058(18)
C221 0.014(2) 0.018(2) 0.022(2) -0.0021(17) -0.0016(17) -0.0033(16)
C222 0.012(2) 0.022(2) 0.030(3) -0.0048(19) 0.0039(18) -0.0008(17)
C223 0.014(2) 0.018(2) 0.049(3) 0.000(2) -0.006(2) 0.0034(17)
C224 0.024(2) 0.022(2) 0.030(3) 0.0063(19) -0.011(2) -0.0042(19)
C225 0.020(2) 0.018(2) 0.020(2) -0.0020(17) -0.0025(18) -0.0053(17)
C311 0.025(2) 0.023(2) 0.010(2) -0.0036(16) 0.0026(17) 0.0017(19)
C312 0.032(3) 0.014(2) 0.019(2) -0.0039(17) -0.0017(19) -0.0030(18)
C313 0.019(2) 0.025(2) 0.022(2) -0.0045(18) -0.0006(18) -0.0094(18)
C314 0.017(2) 0.021(2) 0.024(2) -0.0039(18) -0.0072(19) 0.0028(17)
C315 0.026(2) 0.017(2) 0.013(2) -0.0007(16) -0.0039(18) -0.0016(17)
C321 0.029(3) 0.027(2) 0.012(2) -0.0024(17) 0.0040(19) -0.0005(19)
C322 0.024(3) 0.041(3) 0.018(2) 0.013(2) -0.001(2) 0.000(2)
C323 0.051(4) 0.029(3) 0.034(3) 0.018(2) 0.026(3) 0.016(3)
C324 0.062(4) 0.014(2) 0.028(3) -0.0001(19) 0.022(3) -0.010(2)
C325 0.024(2) 0.033(3) 0.019(2) 0.0008(19) 0.0106(19) -0.011(2)
C411 0.023(2) 0.017(2) 0.039(3) 0.003(2) -0.009(2) 0.0018(18)
C412 0.040(3) 0.015(2) 0.027(3) 0.0041(18) -0.004(2) 0.002(2)
C413 0.025(3) 0.016(2) 0.040(3) 0.011(2) -0.001(2) -0.0039(18)
C414 0.035(3) 0.008(2) 0.038(3) -0.0023(18) -0.005(2) -0.0027(18)
C415 0.028(3) 0.015(2) 0.041(3) 0.001(2) 0.005(2) 0.0079(19)
C421 0.013(2) 0.028(3) 0.074(5) 0.022(3) -0.013(3) 0.001(2)
C422 0.015(2) 0.035(3) 0.060(4) -0.013(3) -0.006(3) 0.011(2)
C423 0.015(2) 0.048(3) 0.033(3) 0.006(2) 0.004(2) -0.004(2)
C424 0.018(2) 0.028(3) 0.038(3) -0.003(2) -0.009(2) -0.0062(19)
C425 0.015(2) 0.052(3) 0.029(3) 0.007(2) -0.007(2) 0.001(2)
Cl1A 0.0495(16) 0.0435(16) 0.0476(16) 0.0036(14) 0.0074(14) 0.0081(9)
C1A 0.0495(16) 0.0435(16) 0.0476(16) 0.0036(14) 0.0074(14) 0.0081(9)
Cl2A 0.0495(16) 0.0435(16) 0.0476(16) 0.0036(14) 0.0074(14) 0.0081(9)
Cl1B 0.0495(16) 0.0435(16) 0.0476(16) 0.0036(14) 0.0074(14) 0.0081(9)
C1B 0.0495(16) 0.0435(16) 0.0476(16) 0.0036(14) 0.0074(14) 0.0081(9)
Cl2B 0.0495(16) 0.0435(16) 0.0476(16) 0.0036(14) 0.0074(14) 0.0081(9)
Cl1C 0.0495(16) 0.0435(16) 0.0476(16) 0.0036(14) 0.0074(14) 0.0081(9)
C1C 0.0495(16) 0.0435(16) 0.0476(16) 0.0036(14) 0.0074(14) 0.0081(9)
Cl2C 0.0495(16) 0.0435(16) 0.0476(16) 0.0036(14) 0.0074(14) 0.0081(9)
C2 0.042(3) 0.045(3) 0.035(3) 0.005(3) -0.002(3) -0.002(3)

loop_
_atom_type_symbol
_atom_type_description
_atom_type_scat_dispersion_real
_atom_type_scat_dispersion_imag
_atom_type_scat_source
C C 0.0181 0.0091 'International Tables Vol C Tables 4.2.6.8 and 6.1.1.4'
H H 0.0000 0.0000 'International Tables Vol C Tables 4.2.6.8 and 6.1.1.4'
Cl Cl 0.3639 0.7018 'International Tables Vol C Tables 4.2.6.8 and 6.1.1.4'
Fe Fe -1.1336 3.1974 'International Tables Vol C Tables 4.2.6.8 and 6.1.1.4'
Hf Hf -6.1794 4.9776 'International Tables Vol C Tables 4.2.6.8 and 6.1.1.4'
Se Se -0.7943 1.1372 'International Tables Vol C Tables 4.2.6.8 and 6.1.1.4'

loop_
_geom_angle_atom_site_label_1
_geom_angle_atom_site_label_2
_geom_angle_atom_site_label_3
_geom_angle
C312 Hf1 C325 98.29(17)
C312 Hf1 C313 33.50(17)
C325 Hf1 C313 81.30(17)
C312 Hf1 C321 131.38(17)
C325 Hf1 C321 33.44(16)
C313 Hf1 C321 112.37(17)
C312 Hf1 C324 80.80(17)
C325 Hf1 C324 33.38(18)
C313 Hf1 C324 81.64(19)
C321 Hf1 C324 54.85(17)
C312 Hf1 C314 54.87(15)
C325 Hf1 C314 100.95(17)
C313 Hf1 C314 33.02(16)
C321 Hf1 C314 121.27(17)
C324 Hf1 C314 112.58(19)
C312 Hf1 C311 32.94(16)
C325 Hf1 C311 131.06(16)
C313 Hf1 C311 54.88(16)
C321 Hf1 C311 164.32(16)
C324 Hf1 C311 111.03(17)
C314 Hf1 C311 54.41(16)
C312 Hf1 C323 99.68(19)
C325 Hf1 C323 54.73(19)
C313 Hf1 C323 112.1(2)
C321 Hf1 C323 54.07(17)
C324 Hf1 C323 32.8(2)
C314 Hf1 C323 144.6(2)
C311 Hf1 C323 118.97(18)
C312 Hf1 C322 132.02(17)
C325 Hf1 C322 54.88(17)
C313 Hf1 C322 134.07(17)
C321 Hf1 C322 32.41(17)
C324 Hf1 C322 54.67(19)
C314 Hf1 C322 153.45(17)
C311 Hf1 C322 148.42(17)
C323 Hf1 C322 32.8(2)
C312 Hf1 C315 54.82(15)
C325 Hf1 C315 133.15(17)
C313 Hf1 C315 54.83(16)
C321 Hf1 C315 150.87(16)
C324 Hf1 C315 133.82(18)
C314 Hf1 C315 32.78(17)
C311 Hf1 C315 32.89(15)
C323 Hf1 C315 151.70(17)
C322 Hf1 C315 171.08(17)
C312 Hf1 Se3 101.68(12)
C325 Hf1 Se3 129.42(13)
C313 Hf1 Se3 133.98(12)
C321 Hf1 Se3 108.45(12)
C324 Hf1 Se3 106.15(16)
C314 Hf1 Se3 128.47(12)
C311 Hf1 Se3 80.92(11)
C323 Hf1 Se3 76.24(15)
C322 Hf1 Se3 77.71(12)
C315 Hf1 Se3 95.70(12)
C312 Hf1 Se1 127.91(11)
C325 Hf1 Se1 100.24(13)
C313 Hf1 Se1 103.35(12)
C321 Hf1 Se1 81.25(11)
C324 Hf1 Se1 132.95(13)
C314 Hf1 Se1 73.92(11)
C311 Hf1 Se1 109.44(11)
C323 Hf1 Se1 130.49(15)
C322 Hf1 Se1 97.88(13)
C315 Hf1 Se1 77.57(10)
Se3 Hf1 Se1 102.947(16)
C423 Hf2 C414 97.30(19)
C423 Hf2 C413 82.64(19)
C414 Hf2 C413 32.96(19)
C423 Hf2 C424 33.20(19)
C414 Hf2 C424 79.72(17)
C413 Hf2 C424 82.75(17)
C423 Hf2 C415 130.40(19)
C414 Hf2 C415 33.11(17)
C413 Hf2 C415 54.57(18)
C424 Hf2 C415 109.24(18)
C423 Hf2 C421 53.72(19)
C414 Hf2 C421 130.88(19)
C413 Hf2 C421 134.44(18)
C424 Hf2 C421 54.10(18)
C415 Hf2 C421 146.6(2)
C423 Hf2 C422 32.9(2)
C414 Hf2 C422 129.94(19)
C413 Hf2 C422 113.0(2)
C424 Hf2 C422 54.67(18)
C415 Hf2 C422 162.88(18)
C421 Hf2 C422 31.9(2)
C423 Hf2 C425 54.20(19)
C414 Hf2 C425 98.63(19)
C413 Hf2 C425 112.75(19)
C424 Hf2 C425 32.44(19)
C415 Hf2 C425 116.6(2)
C421 Hf2 C425 32.9(2)
C422 Hf2 C425 54.1(2)
C423 Hf2 C411 134.89(19)
C414 Hf2 C411 54.51(16)
C413 Hf2 C411 54.21(17)
C424 Hf2 C411 133.22(17)
C415 Hf2 C411 32.81(18)
C421 Hf2 C411 171.24(18)
C422 Hf2 C411 153.3(2)
C425 Hf2 C411 149.32(19)
C423 Hf2 C412 103.10(19)
C414 Hf2 C412 54.44(17)
C413 Hf2 C412 32.55(17)
C424 Hf2 C412 113.70(18)
C415 Hf2 C412 54.47(18)
C421 Hf2 C412 154.6(2)
C422 Hf2 C412 123.0(2)
C425 Hf2 C412 145.09(18)
C411 Hf2 C412 32.78(19)
C423 Hf2 Se2 128.33(14)
C414 Hf2 Se2 103.91(14)
C413 Hf2 Se2 135.03(14)
C424 Hf2 Se2 106.14(14)
C415 Hf2 Se2 81.49(13)
C421 Hf2 Se2 77.38(16)
C422 Hf2 Se2 107.41(17)
C425 Hf2 Se2 76.15(13)
C411 Hf2 Se2 94.84(13)
C412 Hf2 Se2 127.61(13)
C423 Hf2 Se4 100.83(14)
C414 Hf2 Se4 128.11(12)
C413 Hf2 Se4 102.65(13)
C424 Hf2 Se4 133.44(13)
C415 Hf2 Se4 111.17(13)
C421 Hf2 Se4 98.31(16)
C422 Hf2 Se4 81.83(14)
C425 Hf2 Se4 131.12(15)
C411 Hf2 Se4 79.18(12)
C412 Hf2 Se4 74.15(12)
Se2 Hf2 Se4 101.800(16)
C111 Se1 Hf1 107.63(13)
C121 Se2 Hf2 105.94(13)
C211 Se3 Hf1 105.95(13)
C221 Se4 Hf2 107.28(13)
C113 Fe1 C124 117.5(2)
C113 Fe1 C111 68.64(18)
C124 Fe1 C111 126.42(19)
C113 Fe1 C125 107.6(2)
C124 Fe1 C125 41.15(19)
C111 Fe1 C125 164.93(19)
C113 Fe1 C114 40.5(2)
C124 Fe1 C114 152.0(2)
C111 Fe1 C114 68.48(18)
C125 Fe1 C114 118.82(19)
C113 Fe1 C123 151.2(2)
C124 Fe1 C123 40.8(2)
C111 Fe1 C123 107.08(18)
C125 Fe1 C123 68.76(19)
C114 Fe1 C123 166.6(2)
C113 Fe1 C112 41.0(2)
C124 Fe1 C112 106.3(2)
C111 Fe1 C112 40.65(19)
C125 Fe1 C112 127.1(2)
C114 Fe1 C112 68.5(2)
C123 Fe1 C112 117.0(2)
C113 Fe1 C115 68.6(2)
C124 Fe1 C115 165.11(19)
C111 Fe1 C115 40.88(18)
C125 Fe1 C115 152.85(19)
C114 Fe1 C115 40.76(19)
C123 Fe1 C115 127.8(2)
C112 Fe1 C115 68.7(2)
C113 Fe1 C122 166.6(2)
C124 Fe1 C122 69.0(2)
C111 Fe1 C122 118.16(18)
C125 Fe1 C122 68.87(19)
C114 Fe1 C122 128.8(2)
C123 Fe1 C122 40.96(18)
C112 Fe1 C122 151.38(19)
C115 Fe1 C122 108.2(2)
C113 Fe1 C121 128.42(19)
C124 Fe1 C121 68.88(18)
C111 Fe1 C121 152.62(19)
C125 Fe1 C121 40.85(18)
C114 Fe1 C121 109.21(19)
C123 Fe1 C121 68.50(18)
C112 Fe1 C121 166.03(19)
C115 Fe1 C121 119.22(19)
C122 Fe1 C121 40.65(17)
C223 Fe2 C224 40.8(2)
C223 Fe2 C211 127.21(19)
C224 Fe2 C211 106.59(19)
C223 Fe2 C212 165.3(2)
C224 Fe2 C212 127.0(2)
C211 Fe2 C212 40.94(17)
C223 Fe2 C225 68.7(2)
C224 Fe2 C225 40.66(19)
C211 Fe2 C225 116.83(19)
C212 Fe2 C225 107.1(2)
C223 Fe2 C222 40.9(2)
C224 Fe2 C222 68.8(2)
C211 Fe2 C222 166.12(18)
C212 Fe2 C222 152.15(19)
C225 Fe2 C222 68.8(2)
C223 Fe2 C213 152.9(2)
C224 Fe2 C213 165.5(2)
C211 Fe2 C213 68.43(18)
C212 Fe2 C213 40.5(2)
C225 Fe2 C213 128.2(2)
C222 Fe2 C213 119.2(2)
C223 Fe2 C221 68.65(19)
C224 Fe2 C221 68.49(19)
C211 Fe2 C221 151.13(19)
C212 Fe2 C221 117.99(19)
C225 Fe2 C221 40.77(19)
C222 Fe2 C221 40.82(18)
C213 Fe2 C221 108.86(19)
C223 Fe2 C215 107.8(2)
C224 Fe2 C215 117.5(2)
C211 Fe2 C215 40.82(19)
C212 Fe2 C215 68.63(19)
C225 Fe2 C215 150.8(2)
C222 Fe2 C215 128.6(2)
C213 Fe2 C215 68.3(2)
C221 Fe2 C215 167.1(2)
C223 Fe2 C214 118.9(2)
C224 Fe2 C214 151.9(2)
C211 Fe2 C214 68.45(19)
C212 Fe2 C214 68.3(2)
C225 Fe2 C214 166.8(2)
C222 Fe2 C214 109.1(2)
C213 Fe2 C214 40.6(2)
C221 Fe2 C214 129.3(2)
C215 Fe2 C214 40.6(2)
C112 C111 C115 108.6(4)
C112 C111 Se1 125.5(4)
C115 C111 Se1 125.7(4)
C112 C111 Fe1 70.1(3)
C115 C111 Fe1 70.0(2)
Se1 C111 Fe1 121.9(2)
C111 C112 C113 107.4(5)
C111 C112 Fe1 69.3(3)
C113 C112 Fe1 69.0(3)
C111 C112 H112 126.3
C113 C112 H112 126.3
Fe1 C112 H112 127.0
C114 C113 C112 108.2(4)
C114 C113 Fe1 70.0(3)
C112 C113 Fe1 70.0(3)
C114 C113 H113 125.9
C112 C113 H113 125.9
Fe1 C113 H113 125.7
C113 C114 C115 108.6(4)
C113 C114 Fe1 69.5(3)
C115 C114 Fe1 69.9(3)
C113 C114 H114 125.7
C115 C114 H114 125.7
Fe1 C114 H114 126.4
C114 C115 C111 107.2(4)
C114 C115 Fe1 69.3(3)
C111 C115 Fe1 69.1(2)
C114 C115 H115 126.4
C111 C115 H115 126.4
Fe1 C115 H115 126.7
C122 C121 C125 108.1(4)
C122 C121 Se2 126.0(3)
C125 C121 Se2 125.7(3)
C122 C121 Fe1 69.5(2)
C125 C121 Fe1 68.8(2)
Se2 C121 Fe1 123.7(2)
C121 C122 C123 107.5(4)
C121 C122 Fe1 69.9(3)
C123 C122 Fe1 69.0(3)
C121 C122 H122 126.2
C123 C122 H122 126.2
Fe1 C122 H122 126.4
C124 C123 C122 108.6(4)
C124 C123 Fe1 69.4(3)
C122 C123 Fe1 70.0(3)
C124 C123 H123 125.7
C122 C123 H123 125.7
Fe1 C123 H123 126.5
C123 C124 C125 107.7(4)
C123 C124 Fe1 69.8(3)
C125 C124 Fe1 69.5(2)
C123 C124 H124 126.1
C125 C124 H124 126.1
Fe1 C124 H124 126.1
C121 C125 C124 108.1(4)
C121 C125 Fe1 70.4(2)
C124 C125 Fe1 69.4(2)
C121 C125 H125 126.0
C124 C125 H125 126.0
Fe1 C125 H125 125.9
C215 C211 C212 107.8(4)
C215 C211 Se3 125.5(3)
C212 C211 Se3 126.6(4)
C215 C211 Fe2 70.0(3)
C212 C211 Fe2 69.6(2)
Se3 C211 Fe2 122.9(2)
C213 C212 C211 108.0(4)
C213 C212 Fe2 70.0(3)
C211 C212 Fe2 69.5(2)
C213 C212 H212 126.0
C211 C212 H212 126.0
Fe2 C212 H212 126.1
C212 C213 C214 108.6(4)
C212 C213 Fe2 69.6(3)
C214 C213 Fe2 70.3(3)
C212 C213 H213 125.7
C214 C213 H213 125.7
Fe2 C213 H213 126.0
C213 C214 C215 107.7(4)
C213 C214 Fe2 69.2(3)
C215 C214 Fe2 69.3(3)
C213 C214 H214 126.2
C215 C214 H214 126.2
Fe2 C214 H214 126.9
C214 C215 C211 107.9(4)
C214 C215 Fe2 70.1(3)
C211 C215 Fe2 69.2(3)
C214 C215 H215 126.0
C211 C215 H215 126.0
Fe2 C215 H215 126.2
C225 C221 C222 108.0(4)
C225 C221 Se4 126.8(4)
C222 C221 Se4 125.0(4)
C225 C221 Fe2 69.3(2)
C222 C221 Fe2 69.4(3)
Se4 C221 Fe2 123.0(2)
C223 C222 C221 107.5(4)
C223 C222 Fe2 69.1(3)
C221 C222 Fe2 69.7(3)
C223 C222 H222 126.2
C221 C222 H222 126.2
Fe2 C222 H222 126.5
C224 C223 C222 108.2(4)
C224 C223 Fe2 69.7(3)
C222 C223 Fe2 70.0(3)
C224 C223 H223 125.9
C222 C223 H223 125.9
Fe2 C223 H223 126.0
C225 C224 C223 108.3(4)
C225 C224 Fe2 69.9(3)
C223 C224 Fe2 69.5(3)
C225 C224 H224 125.9
C223 C224 H224 125.9
Fe2 C224 H224 126.3
C224 C225 C221 108.0(4)
C224 C225 Fe2 69.4(3)
C221 C225 Fe2 69.9(3)
C224 C225 H225 126.0
C221 C225 H225 126.0
Fe2 C225 H225 126.3
C312 C311 C315 108.0(4)
C312 C311 Hf1 71.6(3)
C315 C311 Hf1 74.0(3)
C312 C311 H311 126.0
C315 C311 H311 126.0
Hf1 C311 H311 120.2
C311 C312 C313 108.3(4)
C311 C312 Hf1 75.4(3)
C313 C312 Hf1 73.6(3)
C311 C312 H312 125.8
C313 C312 H312 125.8
Hf1 C312 H312 117.1
C314 C313 C312 107.7(4)
C314 C313 Hf1 75.0(3)
C312 C313 Hf1 72.9(3)
C314 C313 H313 126.2
C312 C313 H313 126.2
Hf1 C313 H313 118.0
C313 C314 C315 108.4(4)
C313 C314 Hf1 72.0(3)
C315 C314 Hf1 74.1(3)
C313 C314 H314 125.8
C315 C314 H314 125.8
Hf1 C314 H314 119.9
C314 C315 C311 107.6(4)
C314 C315 Hf1 73.1(3)
C311 C315 Hf1 73.1(3)
C314 C315 H315 126.2
C311 C315 H315 126.2
Hf1 C315 H315 119.4
C322 C321 C325 108.9(5)
C322 C321 Hf1 75.0(3)
C325 C321 Hf1 72.3(3)
C322 C321 H321 125.6
C325 C321 H321 125.6
Hf1 C321 H321 118.9
C321 C322 C323 107.7(5)
C321 C322 Hf1 72.6(3)
C323 C322 Hf1 73.6(3)
C321 C322 H322 126.2
C323 C322 H322 126.2
Hf1 C322 H322 119.5
C324 C323 C322 108.4(5)
C324 C323 Hf1 72.4(3)
C322 C323 Hf1 73.6(3)
C324 C323 H323 125.8
C322 C323 H323 125.8
Hf1 C323 H323 119.9
C323 C324 C325 107.8(5)
C323 C324 Hf1 74.8(3)
C325 C324 Hf1 72.4(3)
C323 C324 H324 126.1
C325 C324 H324 126.1
Hf1 C324 H324 118.7
C324 C325 C321 107.2(5)
C324 C325 Hf1 74.3(3)
C321 C325 Hf1 74.2(3)
C324 C325 H325 126.4
C321 C325 H325 126.4
Hf1 C325 H325 117.2
C415 C411 C412 108.1(5)
C415 C411 Hf2 72.9(3)
C412 C411 Hf2 73.8(3)
C415 C411 H411 126.0
C412 C411 H411 126.0
Hf2 C411 H411 119.2
C413 C412 C411 107.5(5)
C413 C412 Hf2 72.3(3)
C411 C412 Hf2 73.4(3)
C413 C412 H412 126.2
C411 C412 H412 126.2
Hf2 C412 H412 119.9
C412 C413 C414 108.8(5)
C412 C413 Hf2 75.2(3)
C414 C413 Hf2 72.9(3)
C412 C413 H413 125.6
C414 C413 H413 125.6
Hf2 C413 H413 118.2
C413 C414 C415 108.1(4)
C413 C414 Hf2 74.1(3)
C415 C414 Hf2 74.5(3)
C413 C414 H414 126.0
C415 C414 H414 126.0
Hf2 C414 H414 117.4
C414 C415 C411 107.5(5)
C414 C415 Hf2 72.4(3)
C411 C415 Hf2 74.3(3)
C414 C415 H415 126.2
C411 C415 H415 126.2
Hf2 C415 H415 119.0
C422 C421 C425 109.3(5)
C422 C421 Hf2 74.1(3)
C425 C421 Hf2 73.8(3)
C422 C421 H421 125.3
C425 C421 H421 125.3
Hf2 C421 H421 118.5
C421 C422 C423 107.3(5)
C421 C422 Hf2 73.9(3)
C423 C422 Hf2 71.9(3)
C421 C422 H422 126.4
C423 C422 H422 126.4
Hf2 C422 H422 119.7
C422 C423 C424 108.6(5)
C422 C423 Hf2 75.1(3)
C424 C423 Hf2 74.4(3)
C422 C423 H423 125.7
C424 C423 H423 125.7
Hf2 C423 H423 116.8
C425 C424 C423 107.4(5)
C425 C424 Hf2 74.5(3)
C423 C424 Hf2 72.4(3)
C425 C424 H424 126.3
C423 C424 H424 126.3
Hf2 C424 H424 118.7
C424 C425 C421 107.4(5)
C424 C425 Hf2 73.0(3)
C421 C425 Hf2 73.3(3)
C424 C425 H425 126.3
C421 C425 H425 126.3
Hf2 C425 H425 119.3
Cl2A C1A Cl1A 114.0(7)
Cl2A C1A H1AA 108.8
Cl1A C1A H1AA 108.8
Cl2A C1A H1BA 108.8
Cl1A C1A H1BA 108.8
H1AA C1A H1BA 107.7
Cl1B C1B Cl2B 116.1(9)
Cl1B C1B H1AB 108.2
Cl2B C1B H1AB 108.2
Cl1B C1B H1BB 108.2
Cl2B C1B H1BB 108.2
H1AB C1B H1BB 107.4
Cl2C C1C Cl1C 115.7(7)
Cl2C C1C H1AC 108.4
Cl1C C1C H1AC 108.4
Cl2C C1C H1BC 108.4
Cl1C C1C H1BC 108.4
H1AC C1C H1BC 107.4
Cl4 C2 Cl3 111.1(4)
Cl4 C2 H2A 109.4
Cl3 C2 H2A 109.4
Cl4 C2 H2B 109.4
Cl3 C2 H2B 109.4
H2A C2 H2B 108.0

loop_
_geom_bond_atom_site_label_1
_geom_bond_atom_site_label_2
_geom_bond_distance
Hf1 C312 2.440(4)
Hf1 C325 2.443(5)
Hf1 C313 2.449(5)
Hf1 C321 2.468(5)
Hf1 C324 2.468(5)
Hf1 C314 2.486(4)
Hf1 C311 2.488(4)
Hf1 C323 2.497(5)
Hf1 C322 2.497(5)
Hf1 C315 2.499(4)
Hf1 Se3 2.6145(5)
Hf1 Se1 2.6219(5)
Hf2 C423 2.452(5)
Hf2 C414 2.454(5)
Hf2 C413 2.469(5)
Hf2 C424 2.478(5)
Hf2 C415 2.481(5)
Hf2 C421 2.490(5)
Hf2 C422 2.493(5)
Hf2 C425 2.497(5)
Hf2 C411 2.500(5)
Hf2 C412 2.505(5)
Hf2 Se2 2.6197(5)
Hf2 Se4 2.6301(5)
Se1 C111 1.918(4)
Se2 C121 1.913(4)
Se3 C211 1.912(5)
Se4 C221 1.916(5)
Fe1 C113 2.035(5)
Fe1 C124 2.036(5)
Fe1 C111 2.037(4)
Fe1 C125 2.038(4)
Fe1 C114 2.041(5)
Fe1 C123 2.042(5)
Fe1 C112 2.048(5)
Fe1 C115 2.049(4)
Fe1 C122 2.055(5)
Fe1 C121 2.059(4)
Fe2 C223 2.034(5)
Fe2 C224 2.037(5)
Fe2 C211 2.042(4)
Fe2 C212 2.043(4)
Fe2 C225 2.044(4)
Fe2 C222 2.047(5)
Fe2 C213 2.048(5)
Fe2 C221 2.051(4)
Fe2 C215 2.052(5)
Fe2 C214 2.063(5)
Cl3 C2 1.805(7)
Cl4 C2 1.742(7)
C111 C112 1.419(7)
C111 C115 1.427(6)
C112 C113 1.430(7)
C112 H112 0.9500
C113 C114 1.410(8)
C113 H113 0.9500
C114 C115 1.424(7)
C114 H114 0.9500
C115 H115 0.9500
C121 C122 1.429(6)
C121 C125 1.430(6)
C122 C123 1.433(7)
C122 H122 0.9500
C123 C124 1.420(7)
C123 H123 0.9500
C124 C125 1.432(7)
C124 H124 0.9500
C125 H125 0.9500
C211 C215 1.428(7)
C211 C212 1.428(6)
C212 C213 1.415(7)
C212 H212 0.9500
C213 C214 1.425(8)
C213 H213 0.9500
C214 C215 1.427(7)
C214 H214 0.9500
C215 H215 0.9500
C221 C225 1.426(7)
C221 C222 1.429(6)
C222 C223 1.427(7)
C222 H222 0.9500
C223 C224 1.420(8)
C223 H223 0.9500
C224 C225 1.418(7)
C224 H224 0.9500
C225 H225 0.9500
C311 C312 1.398(7)
C311 C315 1.412(6)
C311 H311 0.9500
C312 C313 1.409(7)
C312 H312 0.9500
C313 C314 1.403(7)
C313 H313 0.9500
C314 C315 1.407(7)
C314 H314 0.9500
C315 H315 0.9500
C321 C322 1.386(7)
C321 C325 1.413(7)
C321 H321 0.9500
C322 C323 1.409(8)
C322 H322 0.9500
C323 C324 1.401(9)
C323 H323 0.9500
C324 C325 1.410(8)
C324 H324 0.9500
C325 H325 0.9500
C411 C415 1.407(8)
C411 C412 1.413(8)
C411 H411 0.9500
C412 C413 1.394(7)
C412 H412 0.9500
C413 C414 1.397(8)
C413 H413 0.9500
C414 C415 1.407(7)
C414 H414 0.9500
C415 H415 0.9500
C421 C422 1.371(10)
C421 C425 1.413(9)
C421 H421 0.9500
C422 C423 1.403(8)
C422 H422 0.9500
C423 C424 1.408(8)
C423 H423 0.9500
C424 C425 1.389(8)
C424 H424 0.9500
C425 H425 0.9500
Cl1A C1A 1.796(9)
C1A Cl2A 1.792(9)
C1A H1AA 0.9900
C1A H1BA 0.9900
Cl1B C1B 1.802(10)
C1B Cl2B 1.803(10)
C1B H1AB 0.9900
C1B H1BB 0.9900
Cl1C C1C 1.777(9)
C1C Cl2C 1.772(9)
C1C H1AC 0.9900
C1C H1BC 0.9900
C2 H2A 0.9900
C2 H2B 0.9900
